data_4088787
loop_
_publ_author_name
'Deo, Claire'
'Bogliotti, Nicolas'
'Retailleau, Pascal'
'Xie, Juan'

_publ_section_title
;
 Triphenylphosphine Photorelease and Induction of Catalytic Activity from
 Ruthenium-Arene Complexes Bearing a Photoswitchable o-Tosylamide
 Azobenzene Ligand
;
_journal_issue 16
_journal_name_full Organometallics
_journal_page_first 2694
_journal_paper_doi 10.1021/acs.organomet.6b00431
_journal_volume 35
_journal_year 2016
_chemical_formula_moiety 'C34 H43 N3 O5 P Ru S, F6 P'
_chemical_formula_sum 'C34 H43 F6 N3 O5 P2 Ru S'
_chemical_formula_weight 882.78
_space_group_crystal_system monoclinic
_space_group_IT_number 14
_space_group_name_Hall '-P 2ybc'
_space_group_name_H-M_alt 'P 1 21/c 1'
_atom_sites_solution_hydrogens geom
_atom_sites_solution_primary direct
_atom_sites_solution_secondary difmap
_audit_creation_method SHELXL-2014/7
_cell_angle_alpha 90
_cell_angle_beta 94.357(3)
_cell_angle_gamma 90
_cell_formula_units_Z 4
_cell_length_a 9.0564(7)
_cell_length_b 19.8810(14)
_cell_length_c 20.2967(15)
_cell_measurement_reflns_used 1093
_cell_measurement_temperature 173(2)
_cell_measurement_theta_max 27.5
_cell_measurement_theta_min 4.0
_cell_volume 3643.9(5)
_computing_cell_refinement
;
CrystalClear-SM Expert 2.1 b45 (Rigaku, 2015)
;
_computing_data_collection
;
CrystalClear-SM Expert 2.1 b45 (Rigaku, 2015)
;
_computing_data_reduction
;
CrystalClear-SM Expert 2.1 b45 (Rigaku, 2015)
;
_computing_structure_refinement 'SHELXL-2014/7 (Sheldrick, 2015)'
_computing_structure_solution 'SHELXT (Sheldrick, 2015)'
_diffrn_ambient_temperature 173(2)
_diffrn_detector PILT
_diffrn_detector_area_resol_mean 5.8140
_diffrn_measured_fraction_theta_full 0.994
_diffrn_measured_fraction_theta_max 0.995
_diffrn_measurement_device
;
AFC12 (Right): Kappa 3 circle
;
_diffrn_measurement_device_type
;
Rigaku Pilatus 200K
;
_diffrn_measurement_method 'profile data from \w-scans'
_diffrn_measurement_specimen_support Fiber
_diffrn_radiation_monochromator Confocal
_diffrn_radiation_type MoK\a
_diffrn_radiation_wavelength 0.71075
_diffrn_reflns_av_R_equivalents 0.0579
_diffrn_reflns_av_unetI/netI 0.0462
_diffrn_reflns_Laue_measured_fraction_full 0.994
_diffrn_reflns_Laue_measured_fraction_max 0.995
_diffrn_reflns_limit_h_max 10
_diffrn_reflns_limit_h_min -11
_diffrn_reflns_limit_k_max 25
_diffrn_reflns_limit_k_min -23
_diffrn_reflns_limit_l_max 25
_diffrn_reflns_limit_l_min -26
_diffrn_reflns_number 43058
_diffrn_reflns_point_group_measured_fraction_full 0.994
_diffrn_reflns_point_group_measured_fraction_max 0.995
_diffrn_reflns_theta_full 25.242
_diffrn_reflns_theta_max 27.488
_diffrn_reflns_theta_min 4.038
_diffrn_source MicroMax003_Mo
_exptl_absorpt_coefficient_mu 0.652
_exptl_absorpt_correction_T_max 0.95
_exptl_absorpt_correction_T_min 0.82
_exptl_absorpt_correction_type multi-scan
_exptl_crystal_colour brown
_exptl_crystal_density_diffrn 1.609
_exptl_crystal_description platelet
_exptl_crystal_F_000 1808
_exptl_crystal_size_max 0.39
_exptl_crystal_size_mid 0.21
_exptl_crystal_size_min 0.08
_refine_diff_density_max 0.542
_refine_diff_density_min -0.446
_refine_diff_density_rms 0.081
_refine_ls_extinction_method none
_refine_ls_goodness_of_fit_ref 1.040
_refine_ls_hydrogen_treatment constr
_refine_ls_matrix_type full
_refine_ls_number_parameters 479
_refine_ls_number_reflns 8321
_refine_ls_number_restraints 0
_refine_ls_restrained_S_all 1.040
_refine_ls_R_factor_all 0.0542
_refine_ls_R_factor_gt 0.0354
_refine_ls_shift/su_max 0.002
_refine_ls_shift/su_mean 0.000
_refine_ls_structure_factor_coef Fsqd
_refine_ls_weighting_details 'w=1/[\s^2^(Fo^2^)+(0.0233P)^2^+3.7016P] where P=(Fo^2^+2Fc^2^)/3'
_refine_ls_weighting_scheme calc
_refine_ls_wR_factor_gt 0.0689
_refine_ls_wR_factor_ref 0.0774
_reflns_Friedel_coverage 0.000
_reflns_number_gt 6557
_reflns_number_total 8321
_reflns_threshold_expression 'I > 2\s(I)'
_cod_data_source_file om6b00431_si_001.cif
_cod_data_source_block E6b
_cod_depositor_comments
;
The following automatic conversions were performed:

data item '_exptl_absorpt_correction_type' value 'Multi-scan' was
changed to 'multi-scan' in accordance with the
/home/saulius/struct/COD-crude-data/automatic-downloads/DataCite-retrospective/ACS/depositions/lib/dictionaries/cif_core.dic
dictionary named 'cif_core.dic' version 2.4.2 last updated on
2011-04-26.

Automatic conversion script
Id: cif_fix_values 6909 2019-04-08 15:41:33Z antanas 
;
_cod_original_sg_symbol_H-M 'P 21/c'
_cod_database_code 4088787
_shelx_shelxl_version_number 2014/7
_shelx_space_group_comment
;
The symmetry employed for this shelxl refinement is uniquely defined
by the following loop, which should always be used as a source of
symmetry information in preference to the above space-group names.
They are only intended as comments.
;
_exptl_absorpt_special_details 'Reqab, (Rigaku, 1998)'

loop_
_space_group_symop_operation_xyz
'x, y, z'
'-x, y+1/2, -z+1/2'
'-x, -y, -z'
'x, -y-1/2, z-1/2'

loop_
_atom_site_label
_atom_site_type_symbol
_atom_site_fract_x
_atom_site_fract_y
_atom_site_fract_z
_atom_site_U_iso_or_equiv
_atom_site_adp_type
_atom_site_occupancy
_atom_site_site_symmetry_order
_atom_site_calc_flag
_atom_site_refinement_flags_posn
_atom_site_refinement_flags_adp
Ru1 Ru 0.56595(2) 0.56804(2) 0.23227(2) 0.01544(6) Uani 1 1 d . .
P1 P 0.60072(7) 0.49804(3) 0.32184(3) 0.01874(14) Uani 1 1 d . .
S1 S 0.42031(7) 0.42790(3) 0.16365(3) 0.02109(13) Uani 1 1 d . .
P2 P 0.12502(9) 0.30758(4) 0.43144(4) 0.03353(18) Uani 1 1 d . .
O5 O 0.4502(2) 0.47114(9) 0.34701(8) 0.0260(4) Uani 1 1 d . .
O4 O 0.6825(2) 0.53796(9) 0.38230(8) 0.0261(4) Uani 1 1 d . .
N3 N 0.3971(2) 0.50633(10) 0.18458(10) 0.0201(4) Uani 1 1 d . .
O2 O 0.5141(2) 0.39801(9) 0.21583(9) 0.0276(4) Uani 1 1 d . .
O1 O 0.4664(2) 0.42052(9) 0.09760(9) 0.0285(4) Uani 1 1 d . .
F1 F 0.1886(2) 0.23996(9) 0.46583(10) 0.0510(5) Uani 1 1 d . .
O3 O 0.7053(2) 0.43499(9) 0.31636(8) 0.0248(4) Uani 1 1 d . .
N2 N 0.3793(2) 0.60773(10) 0.27424(10) 0.0211(4) Uani 1 1 d . .
F3 F -0.0376(2) 0.28725(11) 0.44799(11) 0.0602(6) Uani 1 1 d . .
F2 F 0.0640(3) 0.37498(10) 0.39651(12) 0.0672(6) Uani 1 1 d . .
N1 N 0.2559(2) 0.61978(11) 0.24383(10) 0.0247(5) Uani 1 1 d . .
F5 F 0.1016(2) 0.26824(10) 0.36335(9) 0.0556(5) Uani 1 1 d . .
F4 F 0.2884(2) 0.32698(10) 0.41471(12) 0.0604(6) Uani 1 1 d . .
C28 C 0.7680(3) 0.63669(13) 0.25399(12) 0.0222(5) Uani 1 1 d . .
F6 F 0.1508(3) 0.34646(12) 0.49948(11) 0.0765(7) Uani 1 1 d . .
C27 C 0.6554(3) 0.67379(12) 0.21749(13) 0.0226(5) Uani 1 1 d . .
C2 C 0.2902(3) 0.54371(12) 0.14738(12) 0.0202(5) Uani 1 1 d . .
C24 C 0.7506(3) 0.54857(13) 0.16719(12) 0.0225(5) Uani 1 1 d . .
C13 C 0.2427(3) 0.39091(12) 0.16479(12) 0.0213(5) Uani 1 1 d . .
C26 C 0.5956(3) 0.65036(13) 0.15407(13) 0.0239(6) Uani 1 1 d . .
C23 C 0.8100(3) 0.57223(13) 0.22979(12) 0.0223(5) Uani 1 1 d . .
C7 C 0.3732(3) 0.62843(13) 0.34355(12) 0.0226(5) Uani 1 1 d . .
C18 C 0.1770(3) 0.36011(13) 0.10837(12) 0.0262(6) Uani 1 1 d . .
H18 H 0.2246 0.3607 0.0683 0.031 Uiso 1 1 calc R U
C3 C 0.2341(3) 0.52945(13) 0.08242(12) 0.0254(6) Uani 1 1 d . .
H3 H 0.2722 0.4920 0.0601 0.030 Uiso 1 1 calc R U
C6 C 0.1142(3) 0.63775(14) 0.14476(13) 0.0277(6) Uani 1 1 d . .
H6 H 0.0714 0.6741 0.1670 0.033 Uiso 1 1 calc R U
C1 C 0.2273(3) 0.59994(13) 0.17765(11) 0.0214(5) Uani 1 1 d . .
C34 C 0.8522(3) 0.66495(15) 0.31512(14) 0.0324(6) Uani 1 1 d . .
H34A H 0.8150 0.7101 0.3241 0.049 Uiso 1 1 calc R U
H34B H 0.9578 0.6675 0.3079 0.049 Uiso 1 1 calc R U
H34C H 0.8381 0.6356 0.3529 0.049 Uiso 1 1 calc R U
C14 C 0.1745(3) 0.38923(13) 0.22355(12) 0.0248(6) Uani 1 1 d . .
H14 H 0.2200 0.4100 0.2620 0.030 Uiso 1 1 calc R U
C25 C 0.6500(3) 0.59003(13) 0.12817(12) 0.0249(6) Uani 1 1 d . .
C17 C 0.0409(3) 0.32846(13) 0.11141(13) 0.0295(6) Uani 1 1 d . .
H17 H -0.0041 0.3073 0.0730 0.035 Uiso 1 1 calc R U
C30 C 0.8062(3) 0.48300(14) 0.14065(15) 0.0330(7) Uani 1 1 d . .
H30A H 0.8112 0.4490 0.1758 0.050 Uiso 1 1 calc R U
H30B H 0.9051 0.4897 0.1252 0.050 Uiso 1 1 calc R U
H30C H 0.7384 0.4677 0.1038 0.050 Uiso 1 1 calc R U
C12 C 0.4933(3) 0.65937(13) 0.37576(13) 0.0260(6) Uani 1 1 d . .
H12 H 0.5826 0.6641 0.3545 0.031 Uiso 1 1 calc R U
C16 C -0.0307(3) 0.32707(13) 0.16954(14) 0.0266(6) Uani 1 1 d . .
C4 C 0.1252(3) 0.56845(14) 0.05014(13) 0.0311(6) Uani 1 1 d . .
H4 H 0.0913 0.5576 0.0060 0.037 Uiso 1 1 calc R U
C22 C 0.4147(4) 0.46890(15) 0.41490(13) 0.0345(7) Uani 1 1 d . .
H22A H 0.3077 0.4629 0.4167 0.052 Uiso 1 1 calc R U
H22B H 0.4453 0.5111 0.4369 0.052 Uiso 1 1 calc R U
H22C H 0.4669 0.4312 0.4373 0.052 Uiso 1 1 calc R U
C5 C 0.0641(3) 0.62303(15) 0.08061(14) 0.0326(6) Uani 1 1 d . .
H5 H -0.0104 0.6497 0.0578 0.039 Uiso 1 1 calc R U
C19 C -0.1793(3) 0.29403(16) 0.17258(17) 0.0401(7) Uani 1 1 d . .
H19A H -0.2120 0.2759 0.1290 0.060 Uiso 1 1 calc R U
H19B H -0.2513 0.3272 0.1858 0.060 Uiso 1 1 calc R U
H19C H -0.1715 0.2574 0.2049 0.060 Uiso 1 1 calc R U
C8 C 0.2451(3) 0.61777(14) 0.37540(13) 0.0290(6) Uani 1 1 d . .
H8 H 0.1641 0.5942 0.3537 0.035 Uiso 1 1 calc R U
C32 C 0.4856(3) 0.69361(15) 0.11335(15) 0.0352(7) Uani 1 1 d . .
H32A H 0.4258 0.6652 0.0822 0.053 Uiso 1 1 calc R U
H32B H 0.5391 0.7270 0.0888 0.053 Uiso 1 1 calc R U
H32C H 0.4209 0.7167 0.1426 0.053 Uiso 1 1 calc R U
C11 C 0.4843(4) 0.68377(15) 0.43932(14) 0.0356(7) Uani 1 1 d . .
H11 H 0.5664 0.7062 0.4614 0.043 Uiso 1 1 calc R U
C21 C 0.7763(4) 0.50607(16) 0.43448(14) 0.0376(7) Uani 1 1 d . .
H21A H 0.8594 0.4837 0.4153 0.056 Uiso 1 1 calc R U
H21B H 0.7184 0.4728 0.4571 0.056 Uiso 1 1 calc R U
H21C H 0.8142 0.5402 0.4662 0.056 Uiso 1 1 calc R U
C15 C 0.0398(3) 0.35716(13) 0.22579(13) 0.0270(6) Uani 1 1 d . .
H15 H -0.0060 0.3555 0.2663 0.032 Uiso 1 1 calc R U
C33 C 0.6035(3) 0.74128(13) 0.24094(14) 0.0322(6) Uani 1 1 d . .
H33A H 0.4954 0.7410 0.2415 0.048 Uiso 1 1 calc R U
H33B H 0.6333 0.7766 0.2109 0.048 Uiso 1 1 calc R U
H33C H 0.6482 0.7501 0.2856 0.048 Uiso 1 1 calc R U
C10 C 0.3545(4) 0.67516(15) 0.47054(13) 0.0382(7) Uani 1 1 d . .
H10 H 0.3471 0.6923 0.5138 0.046 Uiso 1 1 calc R U
C29 C 0.9307(3) 0.53283(15) 0.26762(14) 0.0308(6) Uani 1 1 d . .
H29A H 0.9291 0.5425 0.3149 0.046 Uiso 1 1 calc R U
H29B H 1.0270 0.5458 0.2526 0.046 Uiso 1 1 calc R U
H29C H 0.9145 0.4846 0.2600 0.046 Uiso 1 1 calc R U
C31 C 0.6029(4) 0.56929(16) 0.05845(13) 0.0366(7) Uani 1 1 d . .
H31A H 0.5565 0.5248 0.0587 0.055 Uiso 1 1 calc R U
H31B H 0.6897 0.5675 0.0325 0.055 Uiso 1 1 calc R U
H31C H 0.5317 0.6020 0.0387 0.055 Uiso 1 1 calc R U
C9 C 0.2361(3) 0.64161(15) 0.43863(14) 0.0348(7) Uani 1 1 d . .
H9 H 0.1481 0.6350 0.4604 0.042 Uiso 1 1 calc R U
C20 C 0.6790(4) 0.36809(13) 0.34019(14) 0.0322(6) Uani 1 1 d . .
H20A H 0.7035 0.3351 0.3068 0.048 Uiso 1 1 calc R U
H20B H 0.5745 0.3634 0.3489 0.048 Uiso 1 1 calc R U
H20C H 0.7412 0.3602 0.3811 0.048 Uiso 1 1 calc R U

loop_
_atom_site_aniso_label
_atom_site_aniso_U_11
_atom_site_aniso_U_22
_atom_site_aniso_U_33
_atom_site_aniso_U_23
_atom_site_aniso_U_13
_atom_site_aniso_U_12
Ru1 0.01535(10) 0.01313(10) 0.01795(10) 0.00000(7) 0.00201(7) -0.00069(8)
P1 0.0198(3) 0.0176(3) 0.0187(3) 0.0003(2) 0.0002(2) -0.0023(3)
S1 0.0225(3) 0.0177(3) 0.0225(3) -0.0010(2) -0.0018(2) -0.0005(3)
P2 0.0324(4) 0.0291(4) 0.0387(4) -0.0075(3) -0.0005(3) -0.0025(3)
O5 0.0266(10) 0.0309(10) 0.0211(9) 0.0002(7) 0.0050(7) -0.0074(9)
O4 0.0319(11) 0.0235(9) 0.0218(9) -0.0016(7) -0.0056(7) -0.0023(8)
N3 0.0197(11) 0.0177(10) 0.0220(10) 0.0005(8) -0.0046(8) -0.0024(9)
O2 0.0280(10) 0.0208(9) 0.0324(10) -0.0004(8) -0.0086(8) 0.0031(8)
O1 0.0286(10) 0.0269(10) 0.0303(10) -0.0044(8) 0.0048(8) 0.0002(9)
F1 0.0473(12) 0.0394(10) 0.0645(12) 0.0091(9) -0.0081(9) -0.0027(9)
O3 0.0247(10) 0.0192(9) 0.0301(9) 0.0025(7) -0.0015(7) -0.0001(8)
N2 0.0220(11) 0.0166(10) 0.0250(11) 0.0012(8) 0.0031(9) 0.0008(9)
F3 0.0376(11) 0.0624(13) 0.0828(15) -0.0098(11) 0.0189(10) -0.0024(10)
F2 0.0641(15) 0.0372(11) 0.0970(17) 0.0071(11) -0.0145(12) 0.0067(11)
N1 0.0244(12) 0.0220(11) 0.0274(11) 0.0009(9) -0.0004(9) -0.0019(10)
F5 0.0775(15) 0.0511(12) 0.0379(10) -0.0109(9) 0.0036(9) -0.0144(11)
F4 0.0389(11) 0.0410(11) 0.1022(17) 0.0011(11) 0.0118(11) -0.0114(10)
C28 0.0173(13) 0.0208(13) 0.0293(13) 0.0005(10) 0.0062(10) -0.0045(11)
F6 0.0948(19) 0.0721(15) 0.0604(14) -0.0384(12) -0.0085(12) -0.0054(14)
C27 0.0222(14) 0.0156(12) 0.0307(13) 0.0024(10) 0.0078(10) -0.0030(11)
C2 0.0203(13) 0.0197(12) 0.0206(12) 0.0045(10) 0.0020(10) -0.0027(11)
C24 0.0225(14) 0.0210(13) 0.0254(13) -0.0006(10) 0.0102(10) -0.0022(11)
C13 0.0227(13) 0.0137(12) 0.0272(13) 0.0007(10) -0.0008(10) -0.0008(11)
C26 0.0235(14) 0.0193(13) 0.0294(13) 0.0077(10) 0.0050(10) -0.0034(11)
C23 0.0148(12) 0.0220(13) 0.0307(13) 0.0018(11) 0.0062(10) -0.0040(11)
C7 0.0267(14) 0.0209(13) 0.0200(12) -0.0005(10) 0.0012(10) 0.0019(11)
C18 0.0327(15) 0.0247(13) 0.0208(12) -0.0010(10) -0.0004(11) -0.0045(12)
C3 0.0334(15) 0.0237(13) 0.0184(12) -0.0021(10) -0.0022(10) 0.0015(12)
C6 0.0293(15) 0.0239(13) 0.0298(14) 0.0008(11) 0.0021(11) 0.0026(12)
C1 0.0252(14) 0.0205(12) 0.0184(12) 0.0003(10) 0.0002(10) -0.0050(11)
C34 0.0290(16) 0.0297(15) 0.0379(16) -0.0069(12) -0.0012(12) -0.0066(13)
C14 0.0294(15) 0.0210(13) 0.0233(13) -0.0032(10) -0.0027(11) 0.0044(12)
C25 0.0265(14) 0.0264(13) 0.0230(13) 0.0034(10) 0.0090(10) -0.0069(12)
C17 0.0317(16) 0.0227(13) 0.0327(15) -0.0033(11) -0.0075(12) -0.0032(12)
C30 0.0322(16) 0.0291(15) 0.0393(16) -0.0105(12) 0.0120(12) 0.0003(13)
C12 0.0232(14) 0.0281(14) 0.0270(13) -0.0039(11) 0.0035(11) 0.0002(12)
C16 0.0241(14) 0.0158(12) 0.0395(15) -0.0007(11) 0.0003(11) 0.0013(11)
C4 0.0385(16) 0.0319(15) 0.0213(13) 0.0004(11) -0.0085(11) -0.0019(14)
C22 0.0442(18) 0.0339(16) 0.0266(14) 0.0037(12) 0.0112(12) -0.0067(14)
C5 0.0327(16) 0.0312(15) 0.0328(15) 0.0066(12) -0.0049(12) 0.0042(13)
C19 0.0298(17) 0.0318(16) 0.059(2) -0.0075(14) 0.0064(14) -0.0038(14)
C8 0.0272(15) 0.0322(15) 0.0270(14) 0.0017(11) -0.0023(11) 0.0007(13)
C32 0.0350(17) 0.0296(15) 0.0405(16) 0.0161(13) 0.0002(13) -0.0010(14)
C11 0.0409(18) 0.0334(16) 0.0304(15) -0.0094(12) -0.0100(13) -0.0029(14)
C21 0.0436(18) 0.0398(17) 0.0269(14) 0.0013(12) -0.0136(13) -0.0024(15)
C15 0.0278(15) 0.0213(13) 0.0324(14) 0.0003(11) 0.0062(11) 0.0023(12)
C33 0.0380(17) 0.0167(13) 0.0425(16) -0.0007(11) 0.0059(13) -0.0013(12)
C10 0.058(2) 0.0377(17) 0.0191(13) -0.0036(12) 0.0050(13) 0.0122(16)
C29 0.0182(13) 0.0330(15) 0.0413(16) 0.0015(13) 0.0035(11) 0.0001(13)
C31 0.0461(19) 0.0411(17) 0.0230(13) -0.0017(13) 0.0062(12) -0.0027(15)
C9 0.0350(17) 0.0371(16) 0.0339(15) 0.0053(13) 0.0123(13) 0.0077(14)
C20 0.0451(18) 0.0176(13) 0.0337(15) 0.0065(11) 0.0018(13) 0.0032(13)

loop_
_atom_type_symbol
_atom_type_description
_atom_type_scat_dispersion_real
_atom_type_scat_dispersion_imag
_atom_type_scat_source
C C 0.0033 0.0016 'International Tables Vol C Tables 4.2.6.8 and 6.1.1.4'
H H 0.0000 0.0000 'International Tables Vol C Tables 4.2.6.8 and 6.1.1.4'
F F 0.0171 0.0103 'International Tables Vol C Tables 4.2.6.8 and 6.1.1.4'
N N 0.0061 0.0033 'International Tables Vol C Tables 4.2.6.8 and 6.1.1.4'
O O 0.0106 0.0060 'International Tables Vol C Tables 4.2.6.8 and 6.1.1.4'
P P 0.1023 0.0942 'International Tables Vol C Tables 4.2.6.8 and 6.1.1.4'
Ru Ru -1.2594 0.8363 'International Tables Vol C Tables 4.2.6.8 and 6.1.1.4'
S S 0.1246 0.1234 'International Tables Vol C Tables 4.2.6.8 and 6.1.1.4'

loop_
_geom_angle_atom_site_label_1
_geom_angle_atom_site_label_2
_geom_angle_atom_site_label_3
_geom_angle
N2 Ru1 N3 80.17(8)
N2 Ru1 C23 145.95(9)
N3 Ru1 C23 133.85(9)
N2 Ru1 C24 164.09(9)
N3 Ru1 C24 100.05(9)
C23 Ru1 C24 37.18(9)
N2 Ru1 C27 90.66(9)
N3 Ru1 C27 136.00(9)
C23 Ru1 C27 66.28(9)
C24 Ru1 C27 78.08(9)
N2 Ru1 P1 88.44(6)
N3 Ru1 P1 93.51(6)
C23 Ru1 P1 87.92(7)
C24 Ru1 P1 107.38(7)
C27 Ru1 P1 129.43(7)
N2 Ru1 C28 110.60(9)
N3 Ru1 C28 163.91(8)
C23 Ru1 C28 36.99(9)
C24 Ru1 C28 66.23(9)
C27 Ru1 C28 36.14(9)
P1 Ru1 C28 98.57(7)
N2 Ru1 C26 98.70(9)
N3 Ru1 C26 102.25(8)
C23 Ru1 C26 77.86(9)
C24 Ru1 C26 65.59(9)
C27 Ru1 C26 36.44(9)
P1 Ru1 C26 163.57(7)
C28 Ru1 C26 65.08(9)
N2 Ru1 C25 128.46(9)
N3 Ru1 C25 88.22(8)
C23 Ru1 C25 65.11(9)
C24 Ru1 C25 36.12(9)
C27 Ru1 C25 64.28(9)
P1 Ru1 C25 142.64(7)
C28 Ru1 C25 75.73(9)
C26 Ru1 C25 35.38(9)
O3 P1 O5 106.84(10)
O3 P1 O4 101.70(10)
O5 P1 O4 106.29(10)
O3 P1 Ru1 118.22(7)
O5 P1 Ru1 113.01(7)
O4 P1 Ru1 109.62(7)
O2 S1 O1 116.57(11)
O2 S1 N3 106.50(10)
O1 S1 N3 113.02(11)
O2 S1 C13 107.80(11)
O1 S1 C13 107.31(11)
N3 S1 C13 104.95(11)
F6 P2 F3 91.01(13)
F6 P2 F5 179.17(14)
F3 P2 F5 89.65(12)
F6 P2 F4 89.41(13)
F3 P2 F4 179.28(12)
F5 P2 F4 89.93(12)
F6 P2 F2 90.04(13)
F3 P2 F2 90.70(13)
F5 P2 F2 90.45(12)
F4 P2 F2 89.89(12)
F6 P2 F1 90.31(12)
F3 P2 F1 90.16(12)
F5 P2 F1 89.19(11)
F4 P2 F1 89.25(11)
F2 P2 F1 179.07(14)
C22 O5 P1 125.41(17)
C21 O4 P1 123.74(17)
C2 N3 S1 117.73(16)
C2 N3 Ru1 112.51(15)
S1 N3 Ru1 124.36(11)
C20 O3 P1 126.42(18)
N1 N2 C7 108.6(2)
N1 N2 Ru1 125.73(16)
C7 N2 Ru1 125.63(16)
N2 N1 C1 120.5(2)
C27 C28 C23 119.0(2)
C27 C28 C34 122.1(2)
C23 C28 C34 118.8(2)
C27 C28 Ru1 71.27(14)
C23 C28 Ru1 68.41(14)
C34 C28 Ru1 136.18(18)
C28 C27 C26 120.4(2)
C28 C27 C33 121.7(2)
C26 C27 C33 117.8(2)
C28 C27 Ru1 72.59(14)
C26 C27 Ru1 72.86(14)
C33 C27 Ru1 130.96(18)
N3 C2 C3 125.9(2)
N3 C2 C1 118.1(2)
C3 C2 C1 116.0(2)
C23 C24 C25 119.2(2)
C23 C24 C30 119.4(2)
C25 C24 C30 121.2(2)
C23 C24 Ru1 70.43(14)
C25 C24 Ru1 75.71(14)
C30 C24 Ru1 129.96(18)
C14 C13 C18 120.4(2)
C14 C13 S1 119.13(19)
C18 C13 S1 120.3(2)
C25 C26 C27 119.4(2)
C25 C26 C32 120.9(2)
C27 C26 C32 119.6(2)
C25 C26 Ru1 73.51(14)
C27 C26 Ru1 70.70(14)
C32 C26 Ru1 132.25(19)
C24 C23 C28 120.6(2)
C24 C23 C29 119.6(2)
C28 C23 C29 119.4(2)
C24 C23 Ru1 72.40(14)
C28 C23 Ru1 74.60(14)
C29 C23 Ru1 130.91(18)
C12 C7 C8 120.5(2)
C12 C7 N2 119.7(2)
C8 C7 N2 119.8(2)
C17 C18 C13 119.2(2)
C17 C18 H18 120.4
C13 C18 H18 120.4
C4 C3 C2 121.8(2)
C4 C3 H3 119.1
C2 C3 H3 119.1
C5 C6 C1 120.9(3)
C5 C6 H6 119.5
C1 C6 H6 119.5
C6 C1 N1 112.4(2)
C6 C1 C2 121.4(2)
N1 C1 C2 125.8(2)
C28 C34 H34A 109.5
C28 C34 H34B 109.5
H34A C34 H34B 109.5
C28 C34 H34C 109.5
H34A C34 H34C 109.5
H34B C34 H34C 109.5
C15 C14 C13 119.5(2)
C15 C14 H14 120.2
C13 C14 H14 120.2
C26 C25 C24 120.7(2)
C26 C25 C31 120.0(2)
C24 C25 C31 119.2(2)
C26 C25 Ru1 71.11(14)
C24 C25 Ru1 68.17(13)
C31 C25 Ru1 135.18(19)
C16 C17 C18 121.3(2)
C16 C17 H17 119.4
C18 C17 H17 119.4
C24 C30 H30A 109.5
C24 C30 H30B 109.5
H30A C30 H30B 109.5
C24 C30 H30C 109.5
H30A C30 H30C 109.5
H30B C30 H30C 109.5
C7 C12 C11 120.0(3)
C7 C12 H12 120.0
C11 C12 H12 120.0
C17 C16 C15 118.1(3)
C17 C16 C19 121.4(3)
C15 C16 C19 120.5(3)
C3 C4 C5 121.6(2)
C3 C4 H4 119.2
C5 C4 H4 119.2
O5 C22 H22A 109.5
O5 C22 H22B 109.5
H22A C22 H22B 109.5
O5 C22 H22C 109.5
H22A C22 H22C 109.5
H22B C22 H22C 109.5
C6 C5 C4 118.3(3)
C6 C5 H5 120.8
C4 C5 H5 120.8
C16 C19 H19A 109.5
C16 C19 H19B 109.5
H19A C19 H19B 109.5
C16 C19 H19C 109.5
H19A C19 H19C 109.5
H19B C19 H19C 109.5
C9 C8 C7 119.6(3)
C9 C8 H8 120.2
C7 C8 H8 120.2
C26 C32 H32A 109.5
C26 C32 H32B 109.5
H32A C32 H32B 109.5
C26 C32 H32C 109.5
H32A C32 H32C 109.5
H32B C32 H32C 109.5
C12 C11 C10 119.6(3)
C12 C11 H11 120.2
C10 C11 H11 120.2
O4 C21 H21A 109.5
O4 C21 H21B 109.5
H21A C21 H21B 109.5
O4 C21 H21C 109.5
H21A C21 H21C 109.5
H21B C21 H21C 109.5
C14 C15 C16 121.3(3)
C14 C15 H15 119.3
C16 C15 H15 119.3
C27 C33 H33A 109.5
C27 C33 H33B 109.5
H33A C33 H33B 109.5
C27 C33 H33C 109.5
H33A C33 H33C 109.5
H33B C33 H33C 109.5
C9 C10 C11 120.0(3)
C9 C10 H10 120.0
C11 C10 H10 120.0
C23 C29 H29A 109.5
C23 C29 H29B 109.5
H29A C29 H29B 109.5
C23 C29 H29C 109.5
H29A C29 H29C 109.5
H29B C29 H29C 109.5
C25 C31 H31A 109.5
C25 C31 H31B 109.5
H31A C31 H31B 109.5
C25 C31 H31C 109.5
H31A C31 H31C 109.5
H31B C31 H31C 109.5
C8 C9 C10 120.3(3)
C8 C9 H9 119.9
C10 C9 H9 119.9
O3 C20 H20A 109.5
O3 C20 H20B 109.5
H20A C20 H20B 109.5
O3 C20 H20C 109.5
H20A C20 H20C 109.5
H20B C20 H20C 109.5

loop_
_geom_bond_atom_site_label_1
_geom_bond_atom_site_label_2
_geom_bond_distance
Ru1 N2 2.103(2)
Ru1 N3 2.135(2)
Ru1 C23 2.217(2)
Ru1 C24 2.242(2)
Ru1 C27 2.281(2)
Ru1 P1 2.2921(6)
Ru1 C28 2.298(2)
Ru1 C26 2.310(2)
Ru1 C25 2.341(2)
P1 O3 1.5799(19)
P1 O5 1.5847(19)
P1 O4 1.5959(18)
S1 O2 1.4352(18)
S1 O1 1.4415(19)
S1 N3 1.634(2)
S1 C13 1.770(3)
P2 F6 1.584(2)
P2 F3 1.587(2)
P2 F5 1.5881(19)
P2 F4 1.591(2)
P2 F2 1.595(2)
P2 F1 1.602(2)
O5 C22 1.439(3)
O4 C21 1.452(3)
N3 C2 1.396(3)
O3 C20 1.441(3)
N2 N1 1.258(3)
N2 C7 1.471(3)
N1 C1 1.405(3)
C28 C27 1.421(4)
C28 C23 1.434(4)
C28 C34 1.514(4)
C27 C26 1.436(4)
C27 C33 1.510(4)
C2 C3 1.405(3)
C2 C1 1.416(4)
C24 C23 1.422(4)
C24 C25 1.424(4)
C24 C30 1.511(4)
C13 C14 1.385(4)
C13 C18 1.392(3)
C26 C25 1.413(4)
C26 C32 1.513(4)
C23 C29 1.506(4)
C7 C12 1.372(4)
C7 C8 1.386(4)
C18 C17 1.389(4)
C18 H18 0.9500
C3 C4 1.380(4)
C3 H3 0.9500
C6 C5 1.377(4)
C6 C1 1.399(4)
C6 H6 0.9500
C34 H34A 0.9800
C34 H34B 0.9800
C34 H34C 0.9800
C14 C15 1.380(4)
C14 H14 0.9500
C25 C31 1.504(4)
C17 C16 1.389(4)
C17 H17 0.9500
C30 H30A 0.9800
C30 H30B 0.9800
C30 H30C 0.9800
C12 C11 1.386(4)
C12 H12 0.9500
C16 C15 1.399(4)
C16 C19 1.503(4)
C4 C5 1.385(4)
C4 H4 0.9500
C22 H22A 0.9800
C22 H22B 0.9800
C22 H22C 0.9800
C5 H5 0.9500
C19 H19A 0.9800
C19 H19B 0.9800
C19 H19C 0.9800
C8 C9 1.376(4)
C8 H8 0.9500
C32 H32A 0.9800
C32 H32B 0.9800
C32 H32C 0.9800
C11 C10 1.387(4)
C11 H11 0.9500
C21 H21A 0.9800
C21 H21B 0.9800
C21 H21C 0.9800
C15 H15 0.9500
C33 H33A 0.9800
C33 H33B 0.9800
C33 H33C 0.9800
C10 C9 1.382(4)
C10 H10 0.9500
C29 H29A 0.9800
C29 H29B 0.9800
C29 H29C 0.9800
C31 H31A 0.9800
C31 H31B 0.9800
C31 H31C 0.9800
C9 H9 0.9500
C20 H20A 0.9800
C20 H20B 0.9800
C20 H20C 0.9800

loop_
_geom_torsion_atom_site_label_1
_geom_torsion_atom_site_label_2
_geom_torsion_atom_site_label_3
_geom_torsion_atom_site_label_4
_geom_torsion
O3 P1 O5 C22 93.9(2)
O4 P1 O5 C22 -14.1(2)
Ru1 P1 O5 C22 -134.35(19)
O3 P1 O4 C21 -26.6(2)
O5 P1 O4 C21 85.1(2)
Ru1 P1 O4 C21 -152.5(2)
O2 S1 N3 C2 -169.59(18)
O1 S1 N3 C2 61.2(2)
C13 S1 N3 C2 -55.4(2)
O2 S1 N3 Ru1 38.38(16)
O1 S1 N3 Ru1 -90.86(14)
C13 S1 N3 Ru1 152.52(13)
O5 P1 O3 C20 -9.6(2)
O4 P1 O3 C20 101.7(2)
Ru1 P1 O3 C20 -138.32(18)
C7 N2 N1 C1 -175.0(2)
Ru1 N2 N1 C1 7.1(3)
C23 C28 C27 C26 -6.3(4)
C34 C28 C27 C26 169.5(2)
Ru1 C28 C27 C26 -57.2(2)
C23 C28 C27 C33 178.7(2)
C34 C28 C27 C33 -5.5(4)
Ru1 C28 C27 C33 127.9(2)
C23 C28 C27 Ru1 50.8(2)
C34 C28 C27 Ru1 -133.4(2)
S1 N3 C2 C3 -22.0(3)
Ru1 N3 C2 C3 133.2(2)
S1 N3 C2 C1 155.62(19)
Ru1 N3 C2 C1 -49.2(3)
O2 S1 C13 C14 51.6(2)
O1 S1 C13 C14 177.9(2)
N3 S1 C13 C14 -61.6(2)
O2 S1 C13 C18 -124.3(2)
O1 S1 C13 C18 2.0(2)
N3 S1 C13 C18 122.5(2)
C28 C27 C26 C25 -0.1(4)
C33 C27 C26 C25 175.0(2)
Ru1 C27 C26 C25 -57.2(2)
C28 C27 C26 C32 -174.6(2)
C33 C27 C26 C32 0.5(4)
Ru1 C27 C26 C32 128.3(2)
C28 C27 C26 Ru1 57.0(2)
C33 C27 C26 Ru1 -127.8(2)
C25 C24 C23 C28 0.8(4)
C30 C24 C23 C28 175.2(2)
Ru1 C24 C23 C28 -59.2(2)
C25 C24 C23 C29 -172.4(2)
C30 C24 C23 C29 2.0(4)
Ru1 C24 C23 C29 127.6(2)
C25 C24 C23 Ru1 60.1(2)
C30 C24 C23 Ru1 -125.6(2)
C27 C28 C23 C24 6.0(4)
C34 C28 C23 C24 -169.9(2)
Ru1 C28 C23 C24 58.2(2)
C27 C28 C23 C29 179.2(2)
C34 C28 C23 C29 3.3(4)
Ru1 C28 C23 C29 -128.6(2)
C27 C28 C23 Ru1 -52.1(2)
C34 C28 C23 Ru1 131.9(2)
N1 N2 C7 C12 -140.3(2)
Ru1 N2 C7 C12 37.6(3)
N1 N2 C7 C8 38.4(3)
Ru1 N2 C7 C8 -143.7(2)
C14 C13 C18 C17 0.9(4)
S1 C13 C18 C17 176.8(2)
N3 C2 C3 C4 178.2(3)
C1 C2 C3 C4 0.5(4)
C5 C6 C1 N1 -176.0(3)
C5 C6 C1 C2 -2.6(4)
N2 N1 C1 C6 -157.2(2)
N2 N1 C1 C2 29.7(4)
N3 C2 C1 C6 -176.6(2)
C3 C2 C1 C6 1.2(4)
N3 C2 C1 N1 -4.2(4)
C3 C2 C1 N1 173.7(2)
C18 C13 C14 C15 -0.5(4)
S1 C13 C14 C15 -176.4(2)
C27 C26 C25 C24 7.2(4)
C32 C26 C25 C24 -178.4(2)
Ru1 C26 C25 C24 -48.6(2)
C27 C26 C25 C31 -172.3(2)
C32 C26 C25 C31 2.1(4)
Ru1 C26 C25 C31 131.9(2)
C27 C26 C25 Ru1 55.8(2)
C32 C26 C25 Ru1 -129.8(2)
C23 C24 C25 C26 -7.5(4)
C30 C24 C25 C26 178.3(2)
Ru1 C24 C25 C26 49.9(2)
C23 C24 C25 C31 171.9(2)
C30 C24 C25 C31 -2.3(4)
Ru1 C24 C25 C31 -130.7(2)
C23 C24 C25 Ru1 -57.4(2)
C30 C24 C25 Ru1 128.3(2)
C13 C18 C17 C16 0.1(4)
C8 C7 C12 C11 -3.8(4)
N2 C7 C12 C11 174.9(2)
C18 C17 C16 C15 -1.5(4)
C18 C17 C16 C19 178.8(3)
C2 C3 C4 C5 -1.0(4)
C1 C6 C5 C4 2.1(4)
C3 C4 C5 C6 -0.3(4)
C12 C7 C8 C9 3.4(4)
N2 C7 C8 C9 -175.3(2)
C7 C12 C11 C10 1.6(4)
C13 C14 C15 C16 -1.0(4)
C17 C16 C15 C14 2.0(4)
C19 C16 C15 C14 -178.3(3)
C12 C11 C10 C9 0.9(4)
C7 C8 C9 C10 -0.9(4)
C11 C10 C9 C8 -1.3(4)
